data_2007989
loop_
_publ_author_name
'Iida, Katsumi'
'Kawata, Etsuya'
'Komada, Kaori'
'Saito, Masaichi'
'Kumakura, Shigekazu'
'Yoshioka, Michikazu'

_publ_section_title
;Highly Strained C---C Bonds:
 3-(1'-Hydroxy-4'-isopropyl-2',2'-dimethyl-1',2'-dihydrobenzocyclobuten-1'-yl)-3-methyl-2-butanone
 Ethylene Acetal, (I), and
 (3<i>S</i>^*^,1'<i>S</i>^*^)-3-Acetoxy-2-(1'-hydroxy-1',2'-dihydrobenzocyclobuten-1'-yl)-2-methylpentane,
 (II)
;
_journal_issue 12
_journal_name_full 'Acta Crystallographica Section C'
_journal_page_first 1938
_journal_page_last 1941
_journal_paper_doi 10.1107/S0108270198009895
_journal_volume 54
_journal_year 1998
_chemical_formula_iupac 'C20 H30 O3'
_chemical_formula_moiety 'C20 H30 O3'
_chemical_formula_sum 'C20 H30 O3'
_chemical_formula_weight 318.46
_chemical_name_systematic
;
3-(1'-hydroxy-4'-isopropyl-2',2'-dimethyl-1',2'
-dihydrobenzocyclobuten-1'-yl)-3-mrthyl-2
-butanone ethylene acetal
;
_space_group_IT_number 19
_symmetry_cell_setting orthorhombic
_symmetry_space_group_name_Hall 'P 2ac 2ab'
_symmetry_space_group_name_H-M 'P 21 21 21'
_atom_type_scat_source 'International Tables (Vol. IV)'
_cell_angle_alpha 90.00000
_cell_angle_beta 90.00000
_cell_angle_gamma 90.00000
_cell_formula_units_Z 4
_cell_length_a 9.069(5)
_cell_length_b 9.595(3)
_cell_length_c 21.624(7)
_cell_measurement_reflns_used all
_cell_measurement_temperature 298
_cell_measurement_theta_max 31
_cell_measurement_theta_min 1
_cell_volume 1881.7(13)
_computing_cell_refinement 'DENZO (Mac Science, 1996)'
_computing_data_collection 'XDIP (Mac Science, 1996)'
_computing_data_reduction 'DENZO (Mac Science, 1996)'
_computing_molecular_graphics 'ORTEP (Johnson, 1970)'
_computing_publication_material 'CRYSTAN-GM (Mac Science, 1996)'
_computing_structure_refinement 'CRYSTAN-GM (Mac Science, 1996)'
_computing_structure_solution 'SIR92 (Altomare et al., 1994)'
_diffrn_detector_area_resol_mean 10
_diffrn_measured_fraction_theta_full 0.9323
_diffrn_measured_fraction_theta_max 0.9894
_diffrn_measurement_device_type 'Mac Science DIP3000'
_diffrn_measurement_method 'area detector'
_diffrn_radiation_type 'Mo K\a'
_diffrn_radiation_wavelength 0.71073
_diffrn_reflns_av_R_equivalents 0.037
_diffrn_reflns_limit_h_max 12
_diffrn_reflns_limit_h_min 0
_diffrn_reflns_limit_k_max 13
_diffrn_reflns_limit_k_min 0
_diffrn_reflns_limit_l_max 30
_diffrn_reflns_limit_l_min 0
_diffrn_reflns_number 17015
_diffrn_reflns_theta_full ' 31.00 '
_diffrn_reflns_theta_max ' 30.20 '
_exptl_absorpt_coefficient_mu 0.074
_exptl_absorpt_correction_type none
_exptl_crystal_colour colorless
_exptl_crystal_density_diffrn 1.124
_exptl_crystal_density_method 'not measured'
_exptl_crystal_description prism
_exptl_crystal_F_000 696
_exptl_crystal_size_max 0.3
_exptl_crystal_size_mid 0.3
_exptl_crystal_size_min 0.2
_refine_diff_density_max 0.18
_refine_diff_density_min -0.27
_refine_ls_extinction_method none
_refine_ls_goodness_of_fit_ref 1.320
_refine_ls_hydrogen_treatment constr
_refine_ls_number_parameters 235
_refine_ls_number_reflns 2449
_refine_ls_R_factor_gt 0.068
_refine_ls_shift/su_max 0.0084
_refine_ls_structure_factor_coef F
_refine_ls_weighting_details 'w = exp(sin^2^\q/\l^2^)/(\s^2^(Fo)+0.001(Fo)^2^)'
_refine_ls_weighting_scheme calc
_refine_ls_wR_factor_ref 0.071
_reflns_number_gt 2449
_reflns_number_total 3154
_reflns_threshold_expression I>1\s(I)
_cod_data_source_file oa1055.cif
_cod_data_source_block I
_cod_original_sg_symbol_H-M ' P 21 21 21 '
_cod_original_formula_sum 'C20 H30 O3 '
_cod_database_code 2007989

loop_
_symmetry_equiv_pos_as_xyz
'  +x, +y, +z '
' 1/2-x, -y, 1/2+z '
' -x, 1/2+y, 1/2-z '
' 1/2+x, 1/2-y, -z '

loop_
_atom_site_label
_atom_site_fract_x
_atom_site_fract_y
_atom_site_fract_z
_atom_site_U_iso_or_equiv
_atom_site_adp_type
_atom_site_type_symbol
O1 0.55800(12) -0.31120(10) 1.02230(4) 0.0552(6) Uani O
O2 0.30470(12) -0.48820(12) 1.10520(5) 0.0703(6) Uani O
O3 0.41990(15) -0.55990(11) 1.01900(5) 0.0755(7) Uani O
C1 0.70720(15) -0.24220(14) 1.10820(6) 0.0500(7) Uani C
C2 0.85820(17) -0.23240(16) 1.10390(7) 0.0587(8) Uani C
C3 0.92380(17) -0.11970(17) 1.13310(7) 0.0624(9) Uani C
C4 0.84290(17) -0.01760(17) 1.16530(6) 0.0602(8) Uani C
C5 0.69080(17) -0.03020(16) 1.16810(6) 0.0591(8) Uani C
C6 0.62540(16) -0.14190(15) 1.13900(6) 0.0522(7) Uani C
C7 0.57310(15) -0.32570(13) 1.08750(5) 0.0457(6) Uani C
C8 0.47560(16) -0.20460(15) 1.12390(6) 0.0529(7) Uani C
C9 0.3834(2) -0.2361(2) 1.18160(10) 0.0830(10) Uani C
C10 0.38500(19) -0.11770(18) 1.07960(9) 0.0730(10) Uani C
C11 0.9212(2) 0.1018(2) 1.19690(10) 0.0810(10) Uani C
C12 0.9917(4) 0.0574(3) 1.2555(2) 0.145(2) Uani C
C13 1.0242(3) 0.1763(3) 1.1524(2) 0.148(2) Uani C
C14 0.57260(18) -0.48440(14) 1.10530(6) 0.0566(8) Uani C
C15 0.5958(2) -0.5037(2) 1.17530(10) 0.0820(10) Uani C
C16 0.7052(2) -0.5507(2) 1.07210(10) 0.0790(10) Uani C
C17 0.4318(2) -0.5606(2) 1.08480(10) 0.0612(8) Uani C
C18 0.4203(3) -0.7117(2) 1.10720(10) 0.1050(10) Uani C
C19 0.2665(3) -0.5625(2) 1.00490(10) 0.0920(10) Uani C
C20 0.1959(2) -0.4926(2) 1.05840(10) 0.0860(10) Uani C
H1 0.491(3) -0.373(3) 1.0070(10) 0.127(9) Uani H
H2 0.91410 -0.30110 1.08170 0.079(5) Uiso H
H3 1.02910 -0.11040 1.13130 0.078(5) Uiso H
H5 0.63210 0.03810 1.18940 0.077(5) Uiso H
H9A 0.28840 -0.27400 1.17150 0.107(7) Uiso H
H9B 0.37050 -0.15250 1.20530 0.101(6) Uiso H
H9C 0.43720 -0.30270 1.20590 0.112(8) Uiso H
H10A 0.29000 -0.15560 1.06950 0.124(8) Uiso H
H10B 0.44000 -0.10690 1.04190 0.119(8) Uiso H
H10C 0.37090 -0.02780 1.09810 0.118(8) Uiso H
H11 0.85050 0.17340 1.20610 0.093(6) Uiso H
H12A 1.04040 0.13400 1.27540 0.127 Uiso H
H12B 1.06230 -0.01420 1.24630 0.18 Uiso H
H12C 0.91780 0.02000 1.28270 0.19 Uiso H
H13A 1.07290 0.25300 1.17230 0.17 Uiso H
H13B 0.96980 0.21100 1.11760 0.46 Uiso H
H13C 1.09720 0.11150 1.13810 0.31 Uiso H
H15A 0.59600 -0.60090 1.18590 0.140(10) Uiso H
H15B 0.51800 -0.45720 1.19720 0.170(10) Uiso H
H15C 0.68840 -0.46270 1.18670 0.136(9) Uiso H
H16A 0.70540 -0.64790 1.08280 0.090(6) Uiso H
H16B 0.79530 -0.50730 1.08530 0.097(7) Uiso H
H16C 0.69490 -0.53920 1.02820 0.115(8) Uiso H
H18A 0.50580 -0.76230 1.09380 0.108(8) Uiso H
H18B 0.33320 -0.75420 1.09050 0.130(9) Uiso H
H18C 0.41480 -0.71330 1.15160 0.140(10) Uiso H
H19A 0.23180 -0.65650 1.00040 0.125(8) Uiso H
H19B 0.24720 -0.51240 0.96730 0.112(7) Uiso H
H20A 0.16460 -0.40010 1.04770 0.180(10) Uiso H
H20B 0.11210 -0.54480 1.07260 0.109(7) Uiso H

loop_
_atom_site_aniso_label
_atom_site_aniso_U_11
_atom_site_aniso_U_22
_atom_site_aniso_U_33
_atom_site_aniso_U_12
_atom_site_aniso_U_13
_atom_site_aniso_U_23
_atom_site_aniso_type_symbol
O1 0.0660(7) 0.0604(5) 0.0391(4) -.0022(5) -.0006(4) 0.0038(4) O
O2 0.0542(7) 0.0867(7) 0.0699(6) -.0010(6) -.0003(5) -.0065(6) O
O3 0.0842(9) 0.0797(7) 0.0625(6) -.0224(7) 0.0065(6) -.0150(6) O
C1 0.0488(8) 0.0597(7) 0.0416(6) 0.0009(6) 0.0031(6) -.0005(6) C
C2 0.0486(9) 0.0680(9) 0.0596(8) 0.0066(7) 0.0043(7) -.0013(7) C
C3 0.0427(9) 0.0774(9) 0.0670(8) -.0042(8) -.0048(7) 0.0015(8) C
C4 0.0570(10) 0.0690(10) 0.0550(10) -0.0040(10) -0.0040(10) -0.0050(10) C
C5 0.0580(10) 0.0660(10) 0.0530(10) -0.0010(10) 0.0020(10) -0.0110(10) C
C6 0.0482(8) 0.0619(8) 0.0465(6) 0.0006(6) 0.0018(6) -.0050(7) C
C7 0.0468(8) 0.0517(7) 0.0386(6) 0.0035(6) 0.0030(5) -.0002(5) C
C8 0.0478(9) 0.0566(7) 0.0544(8) 0.0003(6) 0.0050(6) -.0097(7) C
C9 0.0760(10) 0.0980(10) 0.0760(10) -0.0130(10) 0.0290(10) -0.0260(10) C
C10 0.0540(10) 0.0670(10) 0.0980(10) 0.0140(10) -0.0130(10) -0.0090(10) C
C11 0.0660(10) 0.0840(10) 0.0940(10) -0.0100(10) -0.0060(10) -0.0240(10) C
C12 0.165(3) 0.129(2) 0.140(2) -0.007(2) -0.087(2) -0.050(2) C
C13 0.137(3) 0.110(2) 0.198(3) -0.065(2) 0.046(2) -0.036(2) C
C14 0.0558(9) 0.0569(7) 0.0571(7) 0.0040(7) -.0009(7) 0.0094(7) C
C15 0.0860(10) 0.0940(10) 0.0680(10) 0.0040(10) -0.0130(10) 0.0290(10) C
C16 0.0640(10) 0.0620(10) 0.1120(10) 0.0160(10) 0.0110(10) 0.0010(10) C
C17 0.0680(10) 0.0530(10) 0.0630(10) 0.0030(10) 0.0040(10) 0.0060(10) C
C18 0.092(2) 0.0650(10) 0.157(2) -0.0190(10) -0.007(2) 0.0320(10) C
C19 0.091(2) 0.1020(10) 0.0820(10) -0.0320(10) -0.0160(10) -0.0060(10) C
C20 0.0650(10) 0.0870(10) 0.1070(10) -0.0070(10) -0.0180(10) 0.0040(10) C

loop_
_geom_angle_atom_site_label_1
_geom_angle_atom_site_label_2
_geom_angle_atom_site_label_3
_geom_angle
_geom_angle_publ_flag
C7 O1 H1 111.6(15) no
C17 O2 C20 109.3(2) no
C17 O3 C19 106.7(2) no
C2 C1 C6 121.2(2) yes
C2 C1 C7 144.2(2) yes
C6 C1 C7 94.5(2) yes
C1 C2 C3 116.7(2) yes
C2 C3 C4 123.0(2) yes
C3 C4 C5 118.7(2) yes
C3 C4 C11 120.4(2) no
C5 C4 C11 120.9(2) no
C4 C5 C6 118.5(2) yes
C1 C6 C5 122.0(2) yes
C1 C6 C8 95.8(2) yes
C5 C6 C8 142.2(2) yes
O1 C7 C1 108.4(2) yes
O1 C7 C8 110.50(10) yes
O1 C7 C14 109.70(10) no
C1 C7 C8 85.30(10) yes
C1 C7 C14 116.1(2) no
C8 C7 C14 124.1(2) no
C6 C8 C7 84.40(10) yes
C6 C8 C9 113.0(2) yes
C6 C8 C10 113.8(2) yes
C7 C8 C9 122.6(2) yes
C7 C8 C10 112.0(2) yes
C9 C8 C10 109.1(2) yes
C4 C11 C12 111.8(2) no
C4 C11 C13 111.0(2) no
C12 C11 C13 114.3(3) no
C7 C14 C15 110.9(2) no
C7 C14 C16 106.5(2) no
C7 C14 C17 113.1(2) no
C15 C14 C16 107.6(2) no
C15 C14 C17 109.9(2) no
C16 C14 C17 108.6(2) no
O2 C17 O3 104.3(2) no
O2 C17 C14 110.7(2) no
O2 C17 C18 108.1(2) no
O3 C17 C14 110.4(2) no
O3 C17 C18 108.3(2) no
C14 C17 C18 114.6(2) no
O3 C19 C20 104.3(2) no
O2 C20 C19 105.7(2) no

loop_
_geom_bond_atom_site_label_1
_geom_bond_atom_site_label_2
_geom_bond_site_symmetry_1
_geom_bond_site_symmetry_2
_geom_bond_distance
_geom_bond_publ_flag
O1 C7 . . 1.423(2) yes
O1 H1 . . .92(3) no
O2 C17 . . 1.416(3) no
O2 C20 . . 1.414(3) no
O3 C17 . . 1.427(2) no
O3 C19 . . 1.424(3) no
C1 C2 . . 1.376(3) yes
C1 C6 . . 1.386(2) yes
C1 C7 . . 1.524(2) yes
C2 C3 . . 1.386(3) yes
C3 C4 . . 1.408(3) yes
C4 C5 . . 1.386(3) yes
C4 C11 . . 1.511(3) no
C5 C6 . . 1.377(3) yes
C6 C8 . . 1.521(3) yes
C7 C8 . . 1.659(2) yes
C7 C14 . . 1.571(2) no
C8 C9 . . 1.532(3) no
C8 C10 . . 1.513(3) no
C11 C12 . . 1.482(4) no
C11 C13 . . 1.520(4) no
C14 C15 . . 1.539(3) no
C14 C16 . . 1.538(3) no
C14 C17 . . 1.537(3) no
C17 C18 . . 1.532(3) no
C19 C20 . . 1.483(3) no
